data_7240023
loop_
_publ_author_name
'Liang, Xiaoqiang'
'Cao, Tingting'
'Wang, Li'
'Zheng, Changzheng'
'Zhao, Yamei'
'Zhang, Feng'
'Wen, Chen'
'Feng, Lei'
'Wan, Chengan'

_publ_section_title
;
 From an organic ligand to a metal--organic coordination polymer, and to a
 metal--organic coordination polymer--cocrystal composite: a continuous
 promotion of the proton conductivity of crystalline materials
;
_journal_issue 8
_journal_name_full CrystEngComm
_journal_page_first 1414
_journal_page_last 1424
_journal_paper_doi 10.1039/C9CE01716J
_journal_volume 22
_journal_year 2020
_chemical_formula_moiety 'C60 H54 Co N16 O15'
_chemical_formula_sum 'C60 H54 Co N16 O15'
_chemical_formula_weight 1298.12
_space_group_crystal_system triclinic
_space_group_IT_number 2
_space_group_name_Hall '-P 1'
_space_group_name_H-M_alt 'P -1'
_atom_sites_solution_hydrogens mixed
_audit_creation_method SHELXL-2014/7
_audit_update_record
;
2019-10-23 deposited with the CCDC.	2020-01-06 downloaded from the CCDC.
;
_cell_angle_alpha 86.816(11)
_cell_angle_beta 79.942(11)
_cell_angle_gamma 78.363(11)
_cell_formula_units_Z 1
_cell_length_a 7.607(6)
_cell_length_b 10.131(7)
_cell_length_c 18.949(13)
_cell_measurement_reflns_used 4169
_cell_measurement_temperature 296(2)
_cell_measurement_theta_max 27.95
_cell_measurement_theta_min 2.18
_cell_volume 1408.0(18)
_computing_cell_refinement 'SMART '
_computing_data_collection 'SMART (Brucker, 2008)'
_computing_data_reduction 'SANIT (Brucker, 2008) '
_computing_molecular_graphics 'SHELXTL(Brucker, 2008)'
_computing_publication_material 'SHELXTL(Brucker, 2008)'
_computing_structure_refinement 'SHELXL-2014/7 (Sheldrick, 2014)'
_computing_structure_solution 'SHELXTL(Brucker, 2008)'
_diffrn_ambient_temperature 296(2)
_diffrn_measured_fraction_theta_full 0.997
_diffrn_measured_fraction_theta_max 0.982
_diffrn_measurement_device_type 'CCD area detector'
_diffrn_measurement_method ' phi and omega scans'
_diffrn_radiation_type MoK\a
_diffrn_radiation_wavelength 0.71073
_diffrn_reflns_av_R_equivalents 0.0468
_diffrn_reflns_av_unetI/netI 0.0680
_diffrn_reflns_Laue_measured_fraction_full 0.997
_diffrn_reflns_Laue_measured_fraction_max 0.982
_diffrn_reflns_limit_h_max 9
_diffrn_reflns_limit_h_min -10
_diffrn_reflns_limit_k_max 13
_diffrn_reflns_limit_k_min -13
_diffrn_reflns_limit_l_max 25
_diffrn_reflns_limit_l_min -25
_diffrn_reflns_number 14439
_diffrn_reflns_point_group_measured_fraction_full 0.997
_diffrn_reflns_point_group_measured_fraction_max 0.982
_diffrn_reflns_theta_full 25.242
_diffrn_reflns_theta_max 28.201
_diffrn_reflns_theta_min 1.092
_exptl_absorpt_coefficient_mu 0.393
_exptl_absorpt_correction_T_max 0.98
_exptl_absorpt_correction_T_min 0.93
_exptl_absorpt_correction_type multi-scan
_exptl_absorpt_process_details SADABS;Bruker,2008
_exptl_crystal_colour pink
_exptl_crystal_density_diffrn 1.531
_exptl_crystal_description rod
_exptl_crystal_F_000 673
_exptl_crystal_preparation 'proton conduction'
_exptl_crystal_size_max 0.200
_exptl_crystal_size_mid 0.100
_exptl_crystal_size_min 0.080
_refine_diff_density_max 1.600
_refine_diff_density_min -1.211
_refine_diff_density_rms 0.190
_refine_ls_extinction_method none
_refine_ls_goodness_of_fit_ref 1.058
_refine_ls_hydrogen_treatment constr
_refine_ls_matrix_type full
_refine_ls_number_parameters 418
_refine_ls_number_reflns 6810
_refine_ls_number_restraints 0
_refine_ls_restrained_S_all 1.058
_refine_ls_R_factor_all 0.1070
_refine_ls_R_factor_gt 0.0850
_refine_ls_shift/su_max 0.000
_refine_ls_shift/su_mean 0.000
_refine_ls_structure_factor_coef Fsqd
_refine_ls_weighting_details 'w=1/[\s^2^(Fo^2^)+(0.1732P)^2^+2.2720P] where P=(Fo^2^+2Fc^2^)/3'
_refine_ls_weighting_scheme calc
_refine_ls_wR_factor_gt 0.2511
_refine_ls_wR_factor_ref 0.2776
_reflns_Friedel_coverage 0.000
_reflns_number_gt 5276
_reflns_number_total 6810
_reflns_threshold_expression 'I > 2\s(I)'
_cod_data_source_file c9ce01716j2.cif
_cod_data_source_block 3
_cod_depositor_comments 'Adding full bibliography for 7240022--7240024.cif.'
_cod_database_code 7240023
_shelx_shelxl_version_number 2014/7
_shelx_space_group_comment
;
The symmetry employed for this shelxl refinement is uniquely defined
by the following loop, which should always be used as a source of
symmetry information in preference to the above space-group names.
They are only intended as comments.
;
_shelx_estimated_absorpt_t_min 0.926
_shelx_estimated_absorpt_t_max 0.969

loop_
_space_group_symop_operation_xyz
'x, y, z'
'-x, -y, -z'

loop_
_atom_site_label
_atom_site_type_symbol
_atom_site_fract_x
_atom_site_fract_y
_atom_site_fract_z
_atom_site_U_iso_or_equiv
_atom_site_adp_type
_atom_site_occupancy
_atom_site_site_symmetry_order
_atom_site_calc_flag
_atom_site_refinement_flags_posn
_atom_site_refinement_flags_adp
_atom_site_refinement_flags_occupancy
_atom_site_disorder_assembly
_atom_site_disorder_group
C1 C 0.0453(5) 0.8547(4) 0.85947(18) 0.0239(7) Uani 1 1 d . . . . .
H1 H 0.0038 0.7900 0.8912 0.029 Uiso 1 1 calc R U . . .
C2 C 0.1059(5) 1.0690(4) 0.83930(19) 0.0239(7) Uani 1 1 d . . . . .
H2 H 0.1041 1.1536 0.8565 0.029 Uiso 1 1 calc R U . . .
C3 C 0.1671(6) 1.0447(4) 0.7671(2) 0.0283(8) Uani 1 1 d . . . . .
H3 H 0.2089 1.1109 0.7365 0.034 Uiso 1 1 calc R U . . .
C4 C 0.1648(6) 0.9206(4) 0.74135(19) 0.0273(8) Uani 1 1 d . . . . .
H4 H 0.2062 0.9020 0.6931 0.033 Uiso 1 1 calc R U . . .
C5 C 0.1000(5) 0.8226(4) 0.78789(18) 0.0205(7) Uani 1 1 d . . . . .
C6 C 0.0883(5) 0.6907(4) 0.75959(18) 0.0216(7) Uani 1 1 d . . . . .
C7 C 0.0207(6) 0.5893(4) 0.80274(19) 0.0293(8) Uani 1 1 d . . . . .
H7 H -0.0132 0.5973 0.8521 0.035 Uiso 1 1 calc R U . . .
C8 C 0.0073(6) 0.4763(4) 0.7675(2) 0.0289(8) Uani 1 1 d . . . . .
H8 H -0.0387 0.4077 0.7946 0.035 Uiso 1 1 calc R U . . .
C9 C 0.1277(6) 0.5622(4) 0.66008(19) 0.0252(8) Uani 1 1 d . . . . .
C10 C -0.1678(5) 1.2956(4) 0.9771(2) 0.0251(7) Uani 1 1 d . . . . .
C11 C -0.3405(5) 1.4025(3) 0.98769(19) 0.0229(7) Uani 1 1 d . . . . .
C12 C -0.3311(5) 1.5367(3) 0.9976(2) 0.0255(7) Uani 1 1 d . . . . .
H12 H -0.2186 1.5608 0.9956 0.031 Uiso 1 1 calc R U . . .
C13 C -0.5096(5) 1.3657(3) 0.9896(2) 0.0252(7) Uani 1 1 d . . . . .
H13A H -0.5154 1.2767 0.9824 0.030 Uiso 1 1 calc R U . . .
C14 C 0.4015(6) -0.0752(4) 0.1561(2) 0.0329(9) Uani 1 1 d . . . . .
H14 H 0.3959 -0.1579 0.1384 0.039 Uiso 1 1 calc R U . . .
C15 C 0.3203(6) -0.0453(4) 0.2258(2) 0.0342(9) Uani 1 1 d . . . . .
H15 H 0.2642 -0.1073 0.2547 0.041 Uiso 1 1 calc R U . . .
C16 C 0.3239(6) 0.0782(4) 0.2518(2) 0.0304(8) Uani 1 1 d . . . . .
H16 H 0.2701 0.1003 0.2987 0.036 Uiso 1 1 calc R U . . .
C17 C 0.4895(6) 0.1283(4) 0.1380(2) 0.0292(8) Uani 1 1 d . . . . .
H17 H 0.5478 0.1876 0.1078 0.035 Uiso 1 1 calc R U . . .
C18 C 0.4085(5) 0.1699(4) 0.20782(18) 0.0223(7) Uani 1 1 d . . . . .
C19 C 0.4183(5) 0.3025(4) 0.23641(19) 0.0229(7) Uani 1 1 d . . . . .
C20 C 0.4841(6) 0.4049(4) 0.1937(2) 0.0310(8) Uani 1 1 d . . . . .
H20 H 0.5184 0.3969 0.1443 0.037 Uiso 1 1 calc R U . . .
C21 C 0.4959(6) 0.5183(4) 0.2282(2) 0.0307(8) Uani 1 1 d . . . . .
H21 H 0.5420 0.5866 0.2009 0.037 Uiso 1 1 calc R U . . .
C22 C 0.3756(6) 0.4327(4) 0.3358(2) 0.0268(8) Uani 1 1 d . . . . .
C23 C 0.5508(5) 0.2361(4) 0.56684(19) 0.0249(7) Uani 1 1 d . . . . .
C24 C 0.5225(5) 0.1134(3) 0.53328(19) 0.0222(7) Uani 1 1 d . . . . .
C25 C 0.5494(5) 0.1088(4) 0.4588(2) 0.0260(8) Uani 1 1 d . . . . .
H25 H 0.5823 0.1815 0.4312 0.031 Uiso 1 1 calc R U . . .
C26 C 0.4727(5) 0.0040(4) 0.57446(19) 0.0258(8) Uani 1 1 d . . . . .
H26 H 0.4543 0.0068 0.6242 0.031 Uiso 1 1 calc R U . . .
C27 C 0.0502(5) 0.2375(4) 0.56510(18) 0.0235(7) Uani 1 1 d . . . . .
C28 C 0.0219(5) 0.1145(3) 0.53195(18) 0.0204(7) Uani 1 1 d . . . . .
C29 C 0.0544(5) 0.1061(4) 0.45796(19) 0.0248(7) Uani 1 1 d . . . . .
H29 H 0.0908 0.1771 0.4298 0.030 Uiso 1 1 calc R U . . .
C30 C -0.0328(5) 0.0078(4) 0.57417(18) 0.0244(7) Uani 1 1 d . . . . .
H30 H -0.0548 0.0132 0.6239 0.029 Uiso 1 1 calc R U . . .
Co1 Co 0.0000 1.0000 1.0000 0.0188(2) Uani 1 2 d S . P . .
N1 N 0.0491(4) 0.9744(3) 0.88539(15) 0.0233(6) Uani 1 1 d . . . . .
N2 N 0.1413(5) 0.6777(3) 0.68965(16) 0.0260(7) Uani 1 1 d . . . . .
N3 N 0.0570(5) 0.4609(3) 0.69695(16) 0.0270(7) Uani 1 1 d . . . . .
N4 N 0.1865(6) 0.5492(4) 0.59032(18) 0.0442(11) Uani 1 1 d . . . . .
H4A H 0.1799 0.4778 0.5692 0.053 Uiso 1 1 d R U . . .
H4B H 0.2313 0.6125 0.5661 0.053 Uiso 1 1 d R U . . .
N5 N 0.4872(5) 0.0079(4) 0.11272(18) 0.0322(8) Uani 1 1 d . . . . .
N6 N 0.3639(5) 0.3161(3) 0.30641(16) 0.0263(7) Uani 1 1 d . . . . .
N7 N 0.3180(6) 0.4460(4) 0.40572(19) 0.0441(10) Uani 1 1 d . . . . .
H7A H 0.2760 0.3822 0.4306 0.053 Uiso 1 1 d R U . . .
H7B H 0.3229 0.5185 0.4262 0.053 Uiso 1 1 d R U . . .
N8 N 0.4444(5) 0.5352(3) 0.29888(17) 0.0291(7) Uani 1 1 d . . . . .
O1 O -0.1894(4) 1.1756(3) 0.99076(15) 0.0303(6) Uani 1 1 d . . . . .
O2 O -0.0188(4) 1.3340(3) 0.9582(2) 0.0509(10) Uani 1 1 d . . . . .
O3 O 0.2131(4) 1.1110(3) 0.99248(15) 0.0298(6) Uani 1 1 d . . . . .
H3A H 0.1876 1.2044 0.9872 0.036 Uiso 1 1 calc R U . . .
H3B H 0.3315 1.0660 0.9945 0.036 Uiso 1 1 calc R U . . .
O4 O 0.6181(5) 0.3217(3) 0.53177(16) 0.0407(8) Uani 1 1 d . . . . .
O5 O 0.5002(5) 0.2412(3) 0.63701(15) 0.0366(7) Uani 1 1 d . . . . .
H5A H 0.5124 0.3134 0.6511 0.044 Uiso 1 1 d R U . . .
O6 O -0.0011(5) 0.2446(3) 0.63476(14) 0.0347(7) Uani 1 1 d . . . . .
H6 H 0.0186 0.3145 0.6487 0.052 Uiso 1 1 calc R U . . .
O7 O 0.1183(5) 0.3223(3) 0.52883(15) 0.0418(8) Uani 1 1 d . . . . .
O8 O 0.5000 1.0000 1.0000 0.0552(14) Uani 1 2 d S . P . .
H8A H 0.4499 0.9252 0.9893 0.083 Uiso 0.5 1 d R U P . .
H8B H 0.6245 0.9890 0.9766 0.083 Uiso 0.5 1 d R U P . .

loop_
_atom_site_aniso_label
_atom_site_aniso_U_11
_atom_site_aniso_U_22
_atom_site_aniso_U_33
_atom_site_aniso_U_23
_atom_site_aniso_U_13
_atom_site_aniso_U_12
C1 0.031(2) 0.0228(17) 0.0197(16) -0.0048(13) -0.0041(14) -0.0089(14)
C2 0.0305(19) 0.0184(16) 0.0237(16) -0.0050(13) -0.0071(14) -0.0035(14)
C3 0.035(2) 0.0243(18) 0.0255(17) -0.0011(14) -0.0012(15) -0.0094(15)
C4 0.035(2) 0.0281(19) 0.0186(15) -0.0059(13) 0.0009(14) -0.0091(16)
C5 0.0215(17) 0.0233(17) 0.0180(15) -0.0051(12) -0.0031(12) -0.0063(13)
C6 0.0225(17) 0.0233(17) 0.0202(15) -0.0068(12) -0.0029(13) -0.0065(13)
C7 0.038(2) 0.033(2) 0.0169(15) -0.0060(14) 0.0032(14) -0.0126(17)
C8 0.037(2) 0.0262(18) 0.0255(17) -0.0005(14) -0.0003(15) -0.0140(16)
C9 0.035(2) 0.0219(17) 0.0208(16) -0.0068(13) -0.0012(14) -0.0113(15)
C10 0.0220(18) 0.0196(16) 0.0306(18) -0.0041(13) -0.0020(14) 0.0020(13)
C11 0.0231(18) 0.0187(16) 0.0254(16) -0.0021(12) -0.0042(13) -0.0001(13)
C12 0.0216(18) 0.0172(16) 0.0372(19) -0.0028(14) -0.0040(14) -0.0027(13)
C13 0.0223(18) 0.0150(15) 0.0358(19) 0.0001(13) -0.0027(14) -0.0002(13)
C14 0.032(2) 0.031(2) 0.036(2) -0.0135(16) -0.0031(16) -0.0046(16)
C15 0.035(2) 0.030(2) 0.037(2) -0.0044(16) 0.0030(17) -0.0123(17)
C16 0.033(2) 0.032(2) 0.0236(17) -0.0064(14) 0.0052(15) -0.0077(16)
C17 0.032(2) 0.033(2) 0.0231(17) -0.0027(14) -0.0034(15) -0.0079(16)
C18 0.0194(17) 0.0256(17) 0.0216(16) -0.0038(13) -0.0022(13) -0.0037(13)
C19 0.0200(17) 0.0266(18) 0.0222(16) -0.0027(13) -0.0019(13) -0.0058(14)
C20 0.039(2) 0.033(2) 0.0199(16) -0.0012(14) 0.0015(15) -0.0111(17)
C21 0.036(2) 0.0272(19) 0.0293(19) 0.0046(15) -0.0013(16) -0.0123(16)
C22 0.032(2) 0.0231(18) 0.0255(17) -0.0026(13) -0.0010(15) -0.0092(15)
C23 0.0280(19) 0.0223(17) 0.0242(17) -0.0042(13) -0.0003(14) -0.0066(14)
C24 0.0233(18) 0.0186(16) 0.0253(17) -0.0039(13) -0.0019(13) -0.0067(13)
C25 0.034(2) 0.0205(17) 0.0255(17) 0.0015(13) -0.0022(15) -0.0120(15)
C26 0.032(2) 0.0258(18) 0.0199(15) -0.0020(13) -0.0006(14) -0.0103(15)
C27 0.0296(19) 0.0196(16) 0.0217(16) -0.0045(13) -0.0003(14) -0.0083(14)
C28 0.0226(17) 0.0176(16) 0.0221(16) -0.0044(12) -0.0022(13) -0.0063(13)
C29 0.034(2) 0.0198(16) 0.0231(16) -0.0006(13) -0.0020(14) -0.0121(15)
C30 0.033(2) 0.0242(18) 0.0177(15) -0.0036(13) -0.0009(14) -0.0110(15)
Co1 0.0213(4) 0.0143(3) 0.0200(3) -0.0054(2) -0.0031(2) -0.0002(2)
N1 0.0311(17) 0.0227(15) 0.0175(13) -0.0072(11) -0.0029(11) -0.0078(12)
N2 0.0364(18) 0.0244(15) 0.0197(14) -0.0058(11) -0.0007(12) -0.0137(13)
N3 0.0364(18) 0.0240(15) 0.0218(14) -0.0060(12) -0.0002(13) -0.0117(13)
N4 0.080(3) 0.0347(19) 0.0227(16) -0.0114(14) 0.0100(17) -0.036(2)
N5 0.0344(19) 0.0354(18) 0.0256(15) -0.0103(13) 0.0001(13) -0.0057(15)
N6 0.0322(18) 0.0249(15) 0.0229(14) -0.0035(12) -0.0002(12) -0.0115(13)
N7 0.075(3) 0.035(2) 0.0262(17) -0.0090(14) 0.0098(17) -0.032(2)
N8 0.0358(19) 0.0250(16) 0.0265(15) -0.0027(12) -0.0002(13) -0.0097(14)
O1 0.0260(14) 0.0175(12) 0.0440(16) -0.0027(11) -0.0062(12) 0.0044(10)
O2 0.0186(15) 0.0260(15) 0.100(3) 0.0042(16) 0.0060(16) 0.0002(12)
O3 0.0238(14) 0.0287(14) 0.0364(14) -0.0062(11) -0.0026(11) -0.0043(11)
O4 0.067(2) 0.0291(15) 0.0295(14) -0.0070(12) 0.0065(14) -0.0274(15)
O5 0.059(2) 0.0288(15) 0.0255(13) -0.0059(11) 0.0027(13) -0.0224(14)
O6 0.058(2) 0.0272(14) 0.0226(13) -0.0070(10) 0.0020(12) -0.0228(14)
O7 0.073(2) 0.0296(15) 0.0266(14) -0.0092(12) 0.0078(14) -0.0310(15)
O8 0.046(3) 0.036(3) 0.081(4) -0.009(2) -0.009(3) 0.000(2)

loop_
_atom_type_symbol
_atom_type_description
_atom_type_scat_dispersion_real
_atom_type_scat_dispersion_imag
_atom_type_scat_source
C C 0.0033 0.0016 'International Tables Vol C Tables 4.2.6.8 and 6.1.1.4'
H H 0.0000 0.0000 'International Tables Vol C Tables 4.2.6.8 and 6.1.1.4'
Co Co 0.3494 0.9721 'International Tables Vol C Tables 4.2.6.8 and 6.1.1.4'
N N 0.0061 0.0033 'International Tables Vol C Tables 4.2.6.8 and 6.1.1.4'
O O 0.0106 0.0060 'International Tables Vol C Tables 4.2.6.8 and 6.1.1.4'

loop_
_geom_angle_atom_site_label_1
_geom_angle_atom_site_label_2
_geom_angle_atom_site_label_3
_geom_angle
_geom_angle_site_symmetry_1
_geom_angle_site_symmetry_3
_geom_angle_publ_flag
N1 C1 C5 123.3(3) . . ?
N1 C1 H1 118.3 . . ?
C5 C1 H1 118.3 . . ?
N1 C2 C3 122.2(3) . . ?
N1 C2 H2 118.9 . . ?
C3 C2 H2 118.9 . . ?
C4 C3 C2 118.8(3) . . ?
C4 C3 H3 120.6 . . ?
C2 C3 H3 120.6 . . ?
C3 C4 C5 119.9(3) . . ?
C3 C4 H4 120.1 . . ?
C5 C4 H4 120.1 . . ?
C1 C5 C4 117.4(3) . . ?
C1 C5 C6 122.5(3) . . ?
C4 C5 C6 120.0(3) . . ?
N2 C6 C7 121.9(3) . . ?
N2 C6 C5 114.9(3) . . ?
C7 C6 C5 123.2(3) . . ?
C8 C7 C6 116.1(3) . . ?
C8 C7 H7 121.9 . . ?
C6 C7 H7 121.9 . . ?
N3 C8 C7 123.5(3) . . ?
N3 C8 H8 118.3 . . ?
C7 C8 H8 118.3 . . ?
N4 C9 N2 117.1(3) . . ?
N4 C9 N3 118.5(3) . . ?
N2 C9 N3 124.4(3) . . ?
O2 C10 O1 126.6(3) . . ?
O2 C10 C11 117.8(3) . . ?
O1 C10 C11 115.5(3) . . ?
C12 C11 C13 120.4(3) . . ?
C12 C11 C10 119.9(3) . . ?
C13 C11 C10 119.7(3) . . ?
C13 C12 C11 120.0(4) 2_487 . ?
C13 C12 H12 120.0 2_487 . ?
C11 C12 H12 120.0 . . ?
C12 C13 C11 119.6(3) 2_487 . ?
C12 C13 H13A 120.2 2_487 . ?
C11 C13 H13A 120.2 . . ?
N5 C14 C15 123.4(4) . . ?
N5 C14 H14 118.3 . . ?
C15 C14 H14 118.3 . . ?
C14 C15 C16 118.8(4) . . ?
C14 C15 H15 120.6 . . ?
C16 C15 H15 120.6 . . ?
C15 C16 C18 119.9(3) . . ?
C15 C16 H16 120.1 . . ?
C18 C16 H16 120.1 . . ?
N5 C17 C18 123.5(4) . . ?
N5 C17 H17 118.3 . . ?
C18 C17 H17 118.3 . . ?
C16 C18 C17 116.7(3) . . ?
C16 C18 C19 120.2(3) . . ?
C17 C18 C19 123.0(3) . . ?
N6 C19 C20 121.4(3) . . ?
N6 C19 C18 115.2(3) . . ?
C20 C19 C18 123.4(3) . . ?
C21 C20 C19 116.9(3) . . ?
C21 C20 H20 121.6 . . ?
C19 C20 H20 121.6 . . ?
N8 C21 C20 123.5(4) . . ?
N8 C21 H21 118.3 . . ?
C20 C21 H21 118.3 . . ?
N7 C22 N6 117.2(3) . . ?
N7 C22 N8 118.0(3) . . ?
N6 C22 N8 124.8(3) . . ?
O4 C23 O5 123.3(3) . . ?
O4 C23 C24 121.7(3) . . ?
O5 C23 C24 115.0(3) . . ?
C25 C24 C26 119.7(3) . . ?
C25 C24 C23 118.4(3) . . ?
C26 C24 C23 121.9(3) . . ?
C26 C25 C24 120.2(3) 2_656 . ?
C26 C25 H25 119.9 2_656 . ?
C24 C25 H25 119.9 . . ?
C25 C26 C24 120.1(3) 2_656 . ?
C25 C26 H26 119.9 2_656 . ?
C24 C26 H26 119.9 . . ?
O7 C27 O6 123.7(3) . . ?
O7 C27 C28 120.9(3) . . ?
O6 C27 C28 115.4(3) . . ?
C29 C28 C30 119.8(3) . . ?
C29 C28 C27 118.9(3) . . ?
C30 C28 C27 121.3(3) . . ?
C30 C29 C28 120.2(3) 2_556 . ?
C30 C29 H29 119.9 2_556 . ?
C28 C29 H29 119.9 . . ?
C29 C30 C28 120.0(3) 2_556 . ?
C29 C30 H30 120.0 2_556 . ?
C28 C30 H30 120.0 . . ?
O1 Co1 O1 180.0 . 2_577 ?
O1 Co1 O3 88.79(13) . 2_577 ?
O1 Co1 O3 91.21(12) 2_577 2_577 ?
O1 Co1 O3 91.21(12) . . ?
O1 Co1 O3 88.79(12) 2_577 . ?
O3 Co1 O3 180.0 2_577 . ?
O1 Co1 N1 88.89(12) . 2_577 ?
O1 Co1 N1 91.12(12) 2_577 2_577 ?
O3 Co1 N1 91.68(11) 2_577 2_577 ?
O3 Co1 N1 88.32(11) . 2_577 ?
O1 Co1 N1 91.11(12) . . ?
O1 Co1 N1 88.88(12) 2_577 . ?
O3 Co1 N1 88.32(11) 2_577 . ?
O3 Co1 N1 91.68(11) . . ?
N1 Co1 N1 180.00(16) 2_577 . ?
C1 N1 C2 118.4(3) . . ?
C1 N1 Co1 119.2(2) . . ?
C2 N1 Co1 121.9(2) . . ?
C6 N2 C9 117.9(3) . . ?
C8 N3 C9 116.1(3) . . ?
C9 N4 H4A 120.3 . . ?
C9 N4 H4B 119.7 . . ?
H4A N4 H4B 120.0 . . ?
C14 N5 C17 117.7(3) . . ?
C19 N6 C22 117.8(3) . . ?
C22 N7 H7A 120.1 . . ?
C22 N7 H7B 119.9 . . ?
H7A N7 H7B 120.0 . . ?
C21 N8 C22 115.6(3) . . ?
C10 O1 Co1 130.4(3) . . ?
Co1 O3 H3A 120.0 . . ?
Co1 O3 H3B 120.0 . . ?
H3A O3 H3B 120.0 . . ?
C23 O5 H5A 109.5 . . ?
C27 O6 H6 109.5 . . ?
H8A O8 H8B 109.5 . . ?

loop_
_geom_bond_atom_site_label_1
_geom_bond_atom_site_label_2
_geom_bond_distance
_geom_bond_site_symmetry_2
_geom_bond_publ_flag
C1 N1 1.340(4) . ?
C1 C5 1.384(5) . ?
C1 H1 0.9300 . ?
C2 N1 1.346(5) . ?
C2 C3 1.385(5) . ?
C2 H2 0.9300 . ?
C3 C4 1.378(5) . ?
C3 H3 0.9300 . ?
C4 C5 1.398(5) . ?
C4 H4 0.9300 . ?
C5 C6 1.492(5) . ?
C6 N2 1.322(5) . ?
C6 C7 1.401(5) . ?
C7 C8 1.386(5) . ?
C7 H7 0.9300 . ?
C8 N3 1.334(5) . ?
C8 H8 0.9300 . ?
C9 N4 1.324(5) . ?
C9 N2 1.354(4) . ?
C9 N3 1.358(5) . ?
C10 O2 1.259(5) . ?
C10 O1 1.266(5) . ?
C10 C11 1.516(5) . ?
C11 C12 1.400(5) . ?
C11 C13 1.404(5) . ?
C12 C13 1.395(5) 2_487 ?
C12 H12 0.9300 . ?
C13 C12 1.395(5) 2_487 ?
C13 H13A 0.9300 . ?
C14 N5 1.329(6) . ?
C14 C15 1.379(6) . ?
C14 H14 0.9300 . ?
C15 C16 1.377(6) . ?
C15 H15 0.9300 . ?
C16 C18 1.393(5) . ?
C16 H16 0.9300 . ?
C17 N5 1.339(5) . ?
C17 C18 1.407(5) . ?
C17 H17 0.9300 . ?
C18 C19 1.496(5) . ?
C19 N6 1.325(5) . ?
C19 C20 1.399(5) . ?
C20 C21 1.378(6) . ?
C20 H20 0.9300 . ?
C21 N8 1.339(5) . ?
C21 H21 0.9300 . ?
C22 N7 1.327(5) . ?
C22 N6 1.359(5) . ?
C22 N8 1.360(5) . ?
C23 O4 1.205(5) . ?
C23 O5 1.319(5) . ?
C23 C24 1.497(5) . ?
C24 C25 1.393(5) . ?
C24 C26 1.396(5) . ?
C25 C26 1.388(5) 2_656 ?
C25 H25 0.9300 . ?
C26 C25 1.388(5) 2_656 ?
C26 H26 0.9300 . ?
C27 O7 1.212(5) . ?
C27 O6 1.311(4) . ?
C27 C28 1.495(5) . ?
C28 C29 1.385(5) . ?
C28 C30 1.397(5) . ?
C29 C30 1.385(5) 2_556 ?
C29 H29 0.9300 . ?
C30 C29 1.385(5) 2_556 ?
C30 H30 0.9300 . ?
Co1 O1 2.071(3) . ?
Co1 O1 2.071(3) 2_577 ?
Co1 O3 2.133(3) 2_577 ?
Co1 O3 2.133(3) . ?
Co1 N1 2.159(3) 2_577 ?
Co1 N1 2.159(3) . ?
N4 H4A 0.8600 . ?
N4 H4B 0.8601 . ?
N7 H7A 0.8600 . ?
N7 H7B 0.8599 . ?
O3 H3A 0.9300 . ?
O3 H3B 0.9300 . ?
O5 H5A 0.8200 . ?
O6 H6 0.8200 . ?
O8 H8A 0.9600 . ?
O8 H8B 0.9600 . ?

loop_
_geom_torsion_atom_site_label_1
_geom_torsion_atom_site_label_2
_geom_torsion_atom_site_label_3
_geom_torsion_atom_site_label_4
_geom_torsion
_geom_torsion_site_symmetry_1
_geom_torsion_site_symmetry_2
_geom_torsion_site_symmetry_3
_geom_torsion_site_symmetry_4
_geom_torsion_publ_flag
N1 C2 C3 C4 1.8(6) . . . . ?
C2 C3 C4 C5 0.5(6) . . . . ?
N1 C1 C5 C4 1.0(6) . . . . ?
N1 C1 C5 C6 -177.7(3) . . . . ?
C3 C4 C5 C1 -1.9(6) . . . . ?
C3 C4 C5 C6 176.9(4) . . . . ?
C1 C5 C6 N2 178.1(4) . . . . ?
C4 C5 C6 N2 -0.5(5) . . . . ?
C1 C5 C6 C7 0.3(6) . . . . ?
C4 C5 C6 C7 -178.4(4) . . . . ?
N2 C6 C7 C8 -1.9(6) . . . . ?
C5 C6 C7 C8 175.8(4) . . . . ?
C6 C7 C8 N3 0.9(6) . . . . ?
O2 C10 C11 C12 -18.9(5) . . . . ?
O1 C10 C11 C12 158.9(3) . . . . ?
O2 C10 C11 C13 162.9(4) . . . . ?
O1 C10 C11 C13 -19.3(5) . . . . ?
C13 C11 C12 C13 0.9(6) . . . 2_487 ?
C10 C11 C12 C13 -177.2(3) . . . 2_487 ?
C12 C11 C13 C12 -0.9(6) . . . 2_487 ?
C10 C11 C13 C12 177.2(3) . . . 2_487 ?
N5 C14 C15 C16 1.6(7) . . . . ?
C14 C15 C16 C18 0.0(7) . . . . ?
C15 C16 C18 C17 -1.0(6) . . . . ?
C15 C16 C18 C19 -178.0(4) . . . . ?
N5 C17 C18 C16 0.6(6) . . . . ?
N5 C17 C18 C19 177.5(4) . . . . ?
C16 C18 C19 N6 8.4(5) . . . . ?
C17 C18 C19 N6 -168.4(4) . . . . ?
C16 C18 C19 C20 -173.3(4) . . . . ?
C17 C18 C19 C20 9.9(6) . . . . ?
N6 C19 C20 C21 2.3(6) . . . . ?
C18 C19 C20 C21 -176.0(4) . . . . ?
C19 C20 C21 N8 -1.5(7) . . . . ?
O4 C23 C24 C25 -9.8(6) . . . . ?
O5 C23 C24 C25 171.5(4) . . . . ?
O4 C23 C24 C26 169.4(4) . . . . ?
O5 C23 C24 C26 -9.3(6) . . . . ?
C26 C24 C25 C26 -0.1(6) . . . 2_656 ?
C23 C24 C25 C26 179.0(4) . . . 2_656 ?
C25 C24 C26 C25 0.1(6) . . . 2_656 ?
C23 C24 C26 C25 -179.0(4) . . . 2_656 ?
O7 C27 C28 C29 -7.7(6) . . . . ?
O6 C27 C28 C29 173.2(4) . . . . ?
O7 C27 C28 C30 171.1(4) . . . . ?
O6 C27 C28 C30 -8.1(5) . . . . ?
C30 C28 C29 C30 -0.1(6) . . . 2_556 ?
C27 C28 C29 C30 178.7(3) . . . 2_556 ?
C29 C28 C30 C29 0.1(6) . . . 2_556 ?
C27 C28 C30 C29 -178.7(4) . . . 2_556 ?
C5 C1 N1 C2 1.2(6) . . . . ?
C5 C1 N1 Co1 -170.5(3) . . . . ?
C3 C2 N1 C1 -2.7(6) . . . . ?
C3 C2 N1 Co1 168.8(3) . . . . ?
C7 C6 N2 C9 0.3(6) . . . . ?
C5 C6 N2 C9 -177.6(3) . . . . ?
N4 C9 N2 C6 -178.0(4) . . . . ?
N3 C9 N2 C6 2.5(6) . . . . ?
C7 C8 N3 C9 1.6(6) . . . . ?
N4 C9 N3 C8 177.1(4) . . . . ?
N2 C9 N3 C8 -3.4(6) . . . . ?
C15 C14 N5 C17 -2.0(6) . . . . ?
C18 C17 N5 C14 0.9(6) . . . . ?
C20 C19 N6 C22 -0.6(6) . . . . ?
C18 C19 N6 C22 177.8(3) . . . . ?
N7 C22 N6 C19 178.9(4) . . . . ?
N8 C22 N6 C19 -2.1(6) . . . . ?
C20 C21 N8 C22 -0.9(6) . . . . ?
N7 C22 N8 C21 -178.2(4) . . . . ?
N6 C22 N8 C21 2.8(6) . . . . ?
O2 C10 O1 Co1 8.1(6) . . . . ?
C11 C10 O1 Co1 -169.4(2) . . . . ?
